data_7700068
loop_
_publ_author_name
'Sun, Xiao-Peng'
'Liu, Tao'
'Yao, Zi-Shuo'
'Tao, Jun'

_publ_section_title
;
 Spin crossover and photomagnetic behaviors in one-dimensional looped
 coordination polymers.
;
_journal_issue 25
_journal_name_full 'Dalton transactions (Cambridge, England : 2003)'
_journal_page_first 9243
_journal_page_last 9249
_journal_paper_doi 10.1039/c9dt01520e
_journal_volume 48
_journal_year 2019
_chemical_formula_moiety 'C11 H11 B Fe0.5 N3 S2'
_chemical_formula_sum 'C11 H11 B Fe0.5 N3 S2'
_chemical_formula_weight 288.08
_space_group_crystal_system orthorhombic
_space_group_IT_number 37
_space_group_name_Hall 'C 2 -2c'
_space_group_name_H-M_alt 'C c c 2'
_symmetry_space_group_name_Hall 'C 2 -2c'
_symmetry_space_group_name_H-M 'C c c 2'
_atom_sites_solution_hydrogens geom
_audit_creation_date 2018-11-30
_audit_creation_method
;
Olex2 1.2
(compiled 2018.05.29 svn.r3508 for OlexSys, GUI svn.r5506)
;
_audit_update_record
;
2019-01-12 deposited with the CCDC.    2019-05-23 downloaded from the CCDC.
;
_cell_angle_alpha 90
_cell_angle_beta 90
_cell_angle_gamma 90
_cell_formula_units_Z 8
_cell_length_a 14.419(3)
_cell_length_b 20.404(5)
_cell_length_c 10.936(3)
_cell_measurement_reflns_used 2385
_cell_measurement_temperature 293.00(10)
_cell_measurement_theta_max 23.8670
_cell_measurement_theta_min 3.9280
_cell_volume 3217.4(14)
_computing_cell_refinement 'CrysAlisPro 1.171.39.29d (Rigaku OD, 2017)'
_computing_data_collection 'CrysAlisPro 1.171.39.29d (Rigaku OD, 2017)'
_computing_data_reduction 'CrysAlisPro 1.171.39.29d (Rigaku OD, 2017)'
_computing_molecular_graphics 'Olex2 (Dolomanov et al., 2009)'
_computing_publication_material 'Olex2 (Dolomanov et al., 2009)'
_computing_structure_refinement 'ShelXL (Sheldrick, 2015)'
_computing_structure_solution 'SHELXT 2014/5 (Sheldrick, 2014)'
_diffrn_ambient_environment air
_diffrn_ambient_temperature 293.00(10)
_diffrn_detector 'CCD plate'
_diffrn_measured_fraction_theta_full 0.995
_diffrn_measured_fraction_theta_max 0.898
_diffrn_measurement_details
;
List of Runs (angles in degrees, time in seconds):

  # Type    Start    End  Width  t~exp~   \w     \q     \k     \f   Frames
#--------------------------------------------------------------------------
  1  \w     -2.00  25.00   0.50   42.00    --    0.00  16.00 101.00   54
  2  \w    -44.00  -6.00   0.50   42.00    --    0.00 -16.00 -67.00   76
  3  \w    -42.00 -17.00   0.50   42.00    --    0.00 -82.00 -90.00   50
  4  \w    -13.00  13.00   0.50   42.00    --    0.00 -82.00 -90.00   52
  5  \w    -63.00 -48.00   0.50   42.00    --    0.00 -82.00 120.00   30
  6  \w    -58.00  11.00   0.50   42.00    --    0.00 -82.00   0.00  138
;
_diffrn_measurement_device 'four-circle diffractometer'
_diffrn_measurement_device_type 'XtaLAB AFC12 (RINC): Kappa single'
_diffrn_measurement_method '\w scans'
_diffrn_orient_matrix_type 'CrysAlisPro convention (1999,Acta A55,543-557)'
_diffrn_orient_matrix_UB_11 0.0397299000
_diffrn_orient_matrix_UB_12 0.0191959000
_diffrn_orient_matrix_UB_13 -0.0127150000
_diffrn_orient_matrix_UB_21 -0.0285547000
_diffrn_orient_matrix_UB_22 0.0280768000
_diffrn_orient_matrix_UB_23 -0.0072983000
_diffrn_orient_matrix_UB_31 0.0054057000
_diffrn_orient_matrix_UB_32 0.0070791000
_diffrn_orient_matrix_UB_33 0.0631742000
_diffrn_radiation_monochromator graphite
_diffrn_radiation_probe x-ray
_diffrn_radiation_type MoK\a
_diffrn_radiation_wavelength 0.71073
_diffrn_reflns_av_R_equivalents 0.0580
_diffrn_reflns_av_unetI/netI 0.0569
_diffrn_reflns_Laue_measured_fraction_full 0.995
_diffrn_reflns_Laue_measured_fraction_max 0.898
_diffrn_reflns_limit_h_max 18
_diffrn_reflns_limit_h_min -18
_diffrn_reflns_limit_k_max 26
_diffrn_reflns_limit_k_min -27
_diffrn_reflns_limit_l_max 12
_diffrn_reflns_limit_l_min -15
_diffrn_reflns_number 12164
_diffrn_reflns_point_group_measured_fraction_full 0.955
_diffrn_reflns_point_group_measured_fraction_max 0.818
_diffrn_reflns_theta_full 25.242
_diffrn_reflns_theta_max 29.687
_diffrn_reflns_theta_min 3.726
_diffrn_source 'fine-focus sealed X-ray tube'
_diffrn_source_type 'Enhance (Mo) X-ray Source'
_exptl_absorpt_coefficient_mu 0.748
_exptl_absorpt_correction_T_max 1.00000
_exptl_absorpt_correction_T_min 0.46244
_exptl_absorpt_correction_type multi-scan
_exptl_absorpt_process_details
;
CrysAlisPro 1.171.39.29d (Rigaku Oxford Diffraction, 2017)
Empirical absorption correction using spherical harmonics,
 implemented in SCALE3 ABSPACK scaling algorithm.
;
_exptl_crystal_colour yellow
_exptl_crystal_colour_primary yellow
_exptl_crystal_density_diffrn 1.189
_exptl_crystal_description prism
_exptl_crystal_F_000 1184
_exptl_crystal_size_max 0.4
_exptl_crystal_size_mid 0.2
_exptl_crystal_size_min 0.2
_refine_diff_density_max 0.439
_refine_diff_density_min -0.216
_refine_diff_density_rms 0.059
_refine_ls_abs_structure_details
;
 Flack x determined using 758 quotients [(I+)-(I-)]/[(I+)+(I-)]
 (Parsons, Flack and Wagner, Acta Cryst. B69 (2013) 249-259).
;
_refine_ls_abs_structure_Flack 0.07(3)
_refine_ls_extinction_method none
_refine_ls_goodness_of_fit_ref 0.992
_refine_ls_hydrogen_treatment constr
_refine_ls_matrix_type full
_refine_ls_number_parameters 160
_refine_ls_number_reflns 3748
_refine_ls_number_restraints 1
_refine_ls_restrained_S_all 0.992
_refine_ls_R_factor_all 0.0988
_refine_ls_R_factor_gt 0.0657
_refine_ls_shift/su_max 0.001
_refine_ls_shift/su_mean 0.000
_refine_ls_structure_factor_coef Fsqd
_refine_ls_weighting_details 'w=1/[\s^2^(Fo^2^)+(0.1302P)^2^] where P=(Fo^2^+2Fc^2^)/3'
_refine_ls_weighting_scheme calc
_refine_ls_wR_factor_gt 0.1877
_refine_ls_wR_factor_ref 0.2113
_reflns_Friedel_coverage 0.732
_reflns_Friedel_fraction_full 0.910
_reflns_Friedel_fraction_max 0.729
_reflns_number_gt 2204
_reflns_number_total 3748
_reflns_threshold_expression 'I > 2\s(I)'
_cod_data_source_file c9dt01520e2.cif
_cod_data_source_block 2_293K
_cod_depositor_comments 'Adding full bibliography for 7700066--7700071.cif.'
_cod_original_cell_volume 3217.4(13)
_cod_original_formula_sum 'C11 H11 B Fe0.50 N3 S2'
_cod_database_code 7700068
_shelx_shelxl_version_number 2016/6
_shelx_space_group_comment
;
The symmetry employed for this shelxl refinement is uniquely defined
by the following loop, which should always be used as a source of
symmetry information in preference to the above space-group names.
They are only intended as comments.
;
_shelx_estimated_absorpt_t_max 0.865
_shelx_estimated_absorpt_t_min 0.754
_reflns_odcompleteness_completeness 99.41
_reflns_odcompleteness_iscentric 1
_reflns_odcompleteness_theta 26.32
_olex2_refinement_description
;
1. Fixed Uiso
 At 1.2 times of:
  All C(H) groups
 At 1.5 times of:
  All B(H,H,H) groups
2.a Aromatic/amide H refined with riding coordinates:
 C2(H2), C3(H3), C9(H9), C6(H6), C5(H5), C8(H8), C11(H11), C10(H10)
2.b Idealised Me refined as rotating group:
 B1(H1A,H1B,H1C)
;
_olex2_submission_special_instructions 'No special instructions were received'
_oxdiff_exptl_absorpt_empirical_details
;
Empirical correction (ABSPACK) includes:
- Absorption correction using spherical harmonics
- Frame scaling
;
_oxdiff_exptl_absorpt_empirical_full_max 3.209
_oxdiff_exptl_absorpt_empirical_full_min 0.622

loop_
_space_group_symop_operation_xyz
'x, y, z'
'-x, -y, z'
'x, -y, z+1/2'
'-x, y, z+1/2'
'x+1/2, y+1/2, z'
'-x+1/2, -y+1/2, z'
'x+1/2, -y+1/2, z+1/2'
'-x+1/2, y+1/2, z+1/2'

loop_
_atom_site_label
_atom_site_type_symbol
_atom_site_fract_x
_atom_site_fract_y
_atom_site_fract_z
_atom_site_U_iso_or_equiv
_atom_site_adp_type
_atom_site_occupancy
_atom_site_site_symmetry_order
_atom_site_calc_flag
_atom_site_refinement_flags_posn
_atom_site_refinement_flags_adp
_atom_site_refinement_flags_occupancy
Fe1 Fe 0.250000 0.250000 0.08019(16) 0.0838(5) Uani 1 2 d S T P
S2 S 0.2855(3) 0.47940(11) 0.6349(3) 0.1221(9) Uani 1 1 d . . .
S1 S 0.3934(2) 0.45737(14) 0.5255(3) 0.1283(10) Uani 1 1 d . . .
N2 N 0.2911(4) 0.3235(3) 0.2215(6) 0.0812(15) Uani 1 1 d . . .
N1 N 0.3919(5) 0.2197(3) 0.0805(8) 0.0985(17) Uani 1 1 d . . .
N3 N 0.2757(6) 0.3258(4) 0.9350(8) 0.097(2) Uani 1 1 d . . .
C2 C 0.3740(5) 0.3522(4) 0.2191(9) 0.089(2) Uani 1 1 d . . .
H2 H 0.412648 0.344382 0.152624 0.106 Uiso 1 1 calc R . .
C7 C 0.2865(7) 0.4175(4) 0.7499(8) 0.096(2) Uani 1 1 d . . .
C3 C 0.4054(5) 0.3937(4) 0.3123(9) 0.095(2) Uani 1 1 d . . .
H3 H 0.463566 0.413227 0.307386 0.114 Uiso 1 1 calc R . .
C4 C 0.3488(5) 0.4049(4) 0.4114(8) 0.092(2) Uani 1 1 d . . .
C9 C 0.3249(6) 0.3129(4) 0.8387(9) 0.098(2) Uani 1 1 d . . .
H9 H 0.354104 0.272406 0.832527 0.118 Uiso 1 1 calc R . .
C1 C 0.4666(5) 0.2143(4) 0.0760(10) 0.101(2) Uani 1 1 d . . .
B1 B 0.5800(5) 0.2165(6) 0.0671(14) 0.122(4) Uani 1 1 d . . .
H1A H 0.602262 0.176070 0.033069 0.184 Uiso 1 1 calc GR . .
H1B H 0.605637 0.222364 0.147389 0.184 Uiso 1 1 calc GR . .
H1C H 0.598587 0.252290 0.015688 0.184 Uiso 1 1 calc GR . .
C6 C 0.2369(4) 0.3364(4) 0.3162(8) 0.083(2) Uani 1 1 d . . .
H6 H 0.178447 0.317220 0.318831 0.100 Uiso 1 1 calc R . .
C5 C 0.2627(5) 0.3764(4) 0.4100(9) 0.089(2) Uani 1 1 d . . .
H5 H 0.221461 0.384504 0.473695 0.107 Uiso 1 1 calc R . .
C8 C 0.3352(6) 0.3594(5) 0.7414(8) 0.100(2) Uani 1 1 d . . .
H8 H 0.373524 0.350825 0.674846 0.121 Uiso 1 1 calc R . .
C11 C 0.2331(7) 0.4299(4) 0.8514(10) 0.105(3) Uani 1 1 d . . .
H11 H 0.201012 0.469234 0.859083 0.126 Uiso 1 1 calc R . .
C10 C 0.2280(7) 0.3827(4) 0.9419(9) 0.102(3) Uani 1 1 d . . .
H10 H 0.190613 0.390393 1.009704 0.123 Uiso 1 1 calc R . .

loop_
_atom_site_aniso_label
_atom_site_aniso_U_11
_atom_site_aniso_U_22
_atom_site_aniso_U_33
_atom_site_aniso_U_23
_atom_site_aniso_U_13
_atom_site_aniso_U_12
Fe1 0.0827(8) 0.0762(8) 0.0926(9) 0.000 0.000 0.0087(6)
S2 0.189(2) 0.0704(11) 0.1066(15) 0.0050(11) -0.0261(18) -0.0289(13)
S1 0.141(2) 0.1208(17) 0.1233(17) 0.0154(15) -0.0357(15) -0.0750(15)
N2 0.067(3) 0.071(3) 0.106(4) 0.000(3) -0.003(3) 0.000(3)
N1 0.091(4) 0.082(4) 0.122(5) 0.001(4) 0.022(4) 0.013(3)
N3 0.104(4) 0.087(5) 0.101(5) 0.006(4) -0.004(4) 0.011(4)
C2 0.075(4) 0.076(4) 0.115(6) 0.023(4) 0.016(4) 0.000(3)
C7 0.137(6) 0.056(4) 0.094(5) -0.007(4) -0.026(5) -0.019(4)
C3 0.064(4) 0.078(4) 0.143(7) 0.021(5) -0.005(4) -0.012(3)
C4 0.080(4) 0.076(4) 0.119(6) 0.028(4) -0.019(4) -0.021(3)
C9 0.098(5) 0.079(4) 0.117(6) 0.019(5) -0.009(5) 0.001(4)
C1 0.073(4) 0.100(5) 0.129(6) -0.036(5) 0.013(5) 0.010(3)
B1 0.041(3) 0.146(9) 0.180(11) -0.074(9) 0.032(5) 0.004(4)
C6 0.057(3) 0.099(5) 0.093(5) -0.008(4) -0.001(3) -0.020(3)
C5 0.074(4) 0.090(5) 0.103(5) -0.007(5) 0.008(4) -0.023(3)
C8 0.099(5) 0.111(6) 0.092(5) -0.001(5) -0.005(4) -0.019(5)
C11 0.143(7) 0.068(4) 0.104(6) -0.013(5) -0.014(5) -0.004(4)
C10 0.136(7) 0.078(5) 0.093(5) -0.004(4) -0.009(5) -0.001(5)

loop_
_atom_type_symbol
_atom_type_description
_atom_type_scat_dispersion_real
_atom_type_scat_dispersion_imag
_atom_type_scat_source
C C 0.0033 0.0016 'International Tables Vol C Tables 4.2.6.8 and 6.1.1.4'
H H 0.0000 0.0000 'International Tables Vol C Tables 4.2.6.8 and 6.1.1.4'
B B 0.0013 0.0007 'International Tables Vol C Tables 4.2.6.8 and 6.1.1.4'
Fe Fe 0.3463 0.8444 'International Tables Vol C Tables 4.2.6.8 and 6.1.1.4'
N N 0.0061 0.0033 'International Tables Vol C Tables 4.2.6.8 and 6.1.1.4'
S S 0.1246 0.1234 'International Tables Vol C Tables 4.2.6.8 and 6.1.1.4'

loop_
_geom_angle_atom_site_label_1
_geom_angle_atom_site_label_2
_geom_angle_atom_site_label_3
_geom_angle
_geom_angle_site_symmetry_1
_geom_angle_site_symmetry_3
N2 Fe1 N2 92.4(3) 6 .
N2 Fe1 N3 89.0(3) 6 6_554
N2 Fe1 N3 174.1(3) 6 1_554
N2 Fe1 N3 174.1(3) . 6_554
N2 Fe1 N3 89.0(3) . 1_554
N1 Fe1 N2 86.5(3) 6 6
N1 Fe1 N2 86.5(3) . .
N1 Fe1 N2 93.4(3) 6 .
N1 Fe1 N2 93.4(3) . 6
N1 Fe1 N1 179.8(5) . 6
N1 Fe1 N3 87.7(3) . 6_554
N1 Fe1 N3 92.4(3) 6 6_554
N1 Fe1 N3 87.7(3) 6 1_554
N1 Fe1 N3 92.4(3) . 1_554
N3 Fe1 N3 90.1(4) 6_554 1_554
C7 S2 S1 104.8(4) . .
C4 S1 S2 105.9(3) . .
C2 N2 Fe1 121.4(6) . .
C6 N2 Fe1 121.2(4) . .
C6 N2 C2 117.2(7) . .
C1 N1 Fe1 168.7(8) . .
C9 N3 Fe1 121.6(6) . 1_556
C9 N3 C10 119.9(8) . .
C10 N3 Fe1 117.9(7) . 1_556
N2 C2 H2 118.6 . .
N2 C2 C3 122.9(7) . .
C3 C2 H2 118.6 . .
C8 C7 S2 124.4(8) . .
C11 C7 S2 115.8(7) . .
C11 C7 C8 119.8(8) . .
C2 C3 H3 120.6 . .
C4 C3 C2 118.8(6) . .
C4 C3 H3 120.6 . .
C3 C4 S1 116.2(5) . .
C5 C4 S1 126.5(8) . .
C5 C4 C3 117.3(8) . .
N3 C9 H9 119.2 . .
N3 C9 C8 121.7(8) . .
C8 C9 H9 119.2 . .
N1 C1 B1 172.6(10) . .
C1 B1 H1A 109.5 . .
C1 B1 H1B 109.5 . .
C1 B1 H1C 109.5 . .
H1A B1 H1B 109.5 . .
H1A B1 H1C 109.5 . .
H1B B1 H1C 109.5 . .
N2 C6 H6 118.4 . .
N2 C6 C5 123.2(6) . .
C5 C6 H6 118.4 . .
C4 C5 H5 119.7 . .
C6 C5 C4 120.6(8) . .
C6 C5 H5 119.7 . .
C7 C8 C9 117.7(8) . .
C7 C8 H8 121.1 . .
C9 C8 H8 121.1 . .
C7 C11 H11 120.7 . .
C7 C11 C10 118.7(9) . .
C10 C11 H11 120.7 . .
N3 C10 C11 122.1(9) . .
N3 C10 H10 119.0 . .
C11 C10 H10 119.0 . .

loop_
_geom_bond_atom_site_label_1
_geom_bond_atom_site_label_2
_geom_bond_distance
_geom_bond_site_symmetry_2
Fe1 N2 2.233(7) 6
Fe1 N2 2.233(7) .
Fe1 N1 2.137(7) .
Fe1 N1 2.137(7) 6
Fe1 N3 2.248(8) 1_554
Fe1 N3 2.248(8) 6_554
S2 S1 2.014(5) .
S2 C7 1.782(8) .
S1 C4 1.765(9) .
N2 C2 1.331(9) .
N2 C6 1.324(11) .
N1 C1 1.085(8) .
N3 C9 1.296(12) .
N3 C10 1.352(12) .
C2 H2 0.9300 .
C2 C3 1.401(13) .
C7 C8 1.380(13) .
C7 C11 1.375(15) .
C3 H3 0.9300 .
C3 C4 1.375(13) .
C4 C5 1.372(10) .
C9 H9 0.9300 .
C9 C8 1.434(13) .
C1 B1 1.638(9) .
B1 H1A 0.9600 .
B1 H1B 0.9600 .
B1 H1C 0.9600 .
C6 H6 0.9300 .
C6 C5 1.363(12) .
C5 H5 0.9300 .
C8 H8 0.9300 .
C11 H11 0.9300 .
C11 C10 1.382(14) .
C10 H10 0.9300 .

loop_
_smtbx_masks_void_nr
_smtbx_masks_void_average_x
_smtbx_masks_void_average_y
_smtbx_masks_void_average_z
_smtbx_masks_void_volume
_smtbx_masks_void_count_electrons
1 0.000 0.500 -0.137 301.7 79.7
2 0.500 0.000 -0.643 301.7 79.7
